data_2234216
loop_
_publ_author_name
'Fun, Hoong-Kun'
'Arshad, Suhana'
'Malladi, Shridhar'
'Isloor, Arun M.'
'Shivananda, Kammasandra Nanjunda'

_publ_section_title
;
 4-[3-(Biphenyl-4-yl)-1-phenyl-4,5-dihydro-1<i>H</i>-pyrazol-5-yl]-3-(4-methoxyphenyl)-1-phenyl-1<i>H</i>-pyrazole
 dioxane monosolvate
;
_journal_coeditor_code HB6659
_journal_issue 4
_journal_name_full 'Acta Crystallographica Section E'
_journal_page_first o972
_journal_page_last o973
_journal_paper_doi 10.1107/S1600536812009117
_journal_volume 68
_journal_year 2012
_chemical_formula_iupac 'C37 H30 N4 O, C4 H8 O2'
_chemical_formula_moiety 'C37 H30 N4 O, C4 H8 O2'
_chemical_formula_sum 'C41 H38 N4 O3'
_chemical_formula_weight 634.75
_chemical_name_systematic
;
4-[3-(Biphenyl-4-yl)-1-phenyl-4,5-dihydro-1<i>H</i>-pyrazol-5-yl]-3-(4-\
methoxyphenyl)-1-phenyl-1<i>H</i>-pyrazole dioxane monosolvate
;
_space_group_IT_number 2
_symmetry_cell_setting triclinic
_symmetry_space_group_name_Hall '-P 1'
_symmetry_space_group_name_H-M 'P -1'
_atom_sites_solution_hydrogens geom
_atom_sites_solution_primary direct
_atom_sites_solution_secondary difmap
_audit_creation_method SHELXL-97
_cell_angle_alpha 117.3090(10)
_cell_angle_beta 90.4680(10)
_cell_angle_gamma 98.5580(10)
_cell_formula_units_Z 2
_cell_length_a 11.1189(2)
_cell_length_b 13.0541(2)
_cell_length_c 13.0852(2)
_cell_measurement_reflns_used 6011
_cell_measurement_temperature 100.0(10)
_cell_measurement_theta_max 29.94
_cell_measurement_theta_min 2.34
_cell_volume 1662.48(5)
_computing_cell_refinement 'SAINT (Bruker, 2009)'
_computing_data_collection 'APEX2 (Bruker, 2009)'
_computing_data_reduction 'SAINT (Bruker, 2009)'
_computing_molecular_graphics 'SHELXTL (Sheldrick, 2008)'
_computing_publication_material
;
SHELXTL (Sheldrick, 2008) and, PLATON (Spek, 2009)
;
_computing_structure_refinement 'SHELXTL (Sheldrick, 2008)'
_computing_structure_solution 'SHELXTL (Sheldrick, 2008)'
_diffrn_ambient_temperature 100.0(10)
_diffrn_measured_fraction_theta_full 0.989
_diffrn_measured_fraction_theta_max 0.989
_diffrn_measurement_device_type 'Bruker SMART APEXII CCD'
_diffrn_measurement_method '\f and \w scans'
_diffrn_radiation_monochromator graphite
_diffrn_radiation_source 'fine-focus sealed tube'
_diffrn_radiation_type MoK\a
_diffrn_radiation_wavelength 0.71073
_diffrn_reflns_av_R_equivalents 0.0461
_diffrn_reflns_av_sigmaI/netI 0.0751
_diffrn_reflns_limit_h_max 15
_diffrn_reflns_limit_h_min -15
_diffrn_reflns_limit_k_max 18
_diffrn_reflns_limit_k_min -18
_diffrn_reflns_limit_l_max 18
_diffrn_reflns_limit_l_min -17
_diffrn_reflns_number 31208
_diffrn_reflns_theta_full 30.11
_diffrn_reflns_theta_max 30.11
_diffrn_reflns_theta_min 1.78
_exptl_absorpt_coefficient_mu 0.081
_exptl_absorpt_correction_T_max 0.9962
_exptl_absorpt_correction_T_min 0.9791
_exptl_absorpt_correction_type multi-scan
_exptl_absorpt_process_details '(<i>SADABS</i>; Bruker, 2009)'
_exptl_crystal_colour colourless
_exptl_crystal_density_diffrn 1.268
_exptl_crystal_density_method 'not measured'
_exptl_crystal_description plate
_exptl_crystal_F_000 672
_exptl_crystal_size_max 0.26
_exptl_crystal_size_mid 0.19
_exptl_crystal_size_min 0.05
_refine_diff_density_max 0.321
_refine_diff_density_min -0.266
_refine_ls_extinction_method none
_refine_ls_goodness_of_fit_ref 1.013
_refine_ls_hydrogen_treatment constr
_refine_ls_matrix_type full
_refine_ls_number_parameters 433
_refine_ls_number_reflns 9701
_refine_ls_number_restraints 0
_refine_ls_restrained_S_all 1.013
_refine_ls_R_factor_all 0.1101
_refine_ls_R_factor_gt 0.0555
_refine_ls_shift/su_max 0.000
_refine_ls_shift/su_mean 0.000
_refine_ls_structure_factor_coef Fsqd
_refine_ls_weighting_details 'calc w=1/[\s^2^(Fo^2^)+(0.0464P)^2^+0.3385P] where P=(Fo^2^+2Fc^2^)/3'
_refine_ls_weighting_scheme calc
_refine_ls_wR_factor_gt 0.1051
_refine_ls_wR_factor_ref 0.1257
_reflns_number_gt 5913
_reflns_number_total 9701
_reflns_threshold_expression I>2\s(I)
_cod_data_source_file hb6659.cif
_cod_data_source_block I
_cod_database_code 2234216
_cod_database_fobs_code 2234216

loop_
_symmetry_equiv_pos_as_xyz
'x, y, z'
'-x, -y, -z'

loop_
_atom_site_type_symbol
_atom_site_label
_atom_site_fract_x
_atom_site_fract_y
_atom_site_fract_z
_atom_site_U_iso_or_equiv
_atom_site_adp_type
_atom_site_calc_flag
_atom_site_refinement_flags
_atom_site_occupancy
_atom_site_symmetry_multiplicity
O O1 0.38654(11) 0.04602(10) -0.41845(10) 0.0311(3) Uani d . 1 1
N N1 0.39934(11) 0.40181(11) 0.12580(11) 0.0175(3) Uani d . 1 1
N N2 0.46058(11) 0.47467(11) 0.23135(10) 0.0168(3) Uani d . 1 1
N N3 0.92168(11) 0.51162(11) 0.16922(11) 0.0191(3) Uani d . 1 1
N N4 0.82182(11) 0.42528(11) 0.14802(11) 0.0195(3) Uani d . 1 1
C C1 0.51535(14) 0.30555(14) -0.15631(13) 0.0195(3) Uani d . 1 1
H H1A 0.5745 0.3739 -0.1354 0.023 Uiso calc R 1 1
C C2 0.48901(14) 0.22438(14) -0.27172(14) 0.0220(3) Uani d . 1 1
H H2A 0.5292 0.2379 -0.3293 0.026 Uiso calc R 1 1
C C3 0.40379(14) 0.12316(14) -0.30321(13) 0.0216(3) Uani d . 1 1
C C4 0.34192(14) 0.10595(14) -0.21927(14) 0.0227(4) Uani d . 1 1
H H4A 0.2815 0.0384 -0.2405 0.027 Uiso calc R 1 1
C C5 0.36886(14) 0.18822(13) -0.10394(13) 0.0200(3) Uani d . 1 1
H H5A 0.3265 0.1758 -0.0467 0.024 Uiso calc R 1 1
C C6 0.45637(13) 0.28837(13) -0.07028(13) 0.0165(3) Uani d . 1 1
C C7 0.48691(13) 0.37256(13) 0.05328(13) 0.0163(3) Uani d . 1 1
C C8 0.39562(14) 0.52468(13) 0.33118(13) 0.0188(3) Uani d . 1 1
C C9 0.26970(15) 0.51084(15) 0.32004(15) 0.0306(4) Uani d . 1 1
H H9A 0.2259 0.4682 0.2460 0.037 Uiso calc R 1 1
C C10 0.20800(16) 0.56008(17) 0.41854(16) 0.0397(5) Uani d . 1 1
H H10A 0.1215 0.5506 0.4111 0.048 Uiso calc R 1 1
C C11 0.26965(16) 0.62242(15) 0.52684(15) 0.0323(4) Uani d . 1 1
H H11A 0.2264 0.6554 0.5935 0.039 Uiso calc R 1 1
C C12 0.39533(16) 0.63607(16) 0.53661(15) 0.0315(4) Uani d . 1 1
H H12A 0.4389 0.6792 0.6107 0.038 Uiso calc R 1 1
C C13 0.45882(15) 0.58756(15) 0.43952(14) 0.0263(4) Uani d . 1 1
H H13A 0.5454 0.5974 0.4472 0.032 Uiso calc R 1 1
C C14 0.58366(13) 0.49157(13) 0.22507(13) 0.0182(3) Uani d . 1 1
H H14A 0.6438 0.5391 0.2876 0.022 Uiso calc R 1 1
C C16 0.60449(13) 0.42740(13) 0.11198(13) 0.0168(3) Uani d . 1 1
C C17 0.72666(13) 0.41884(14) 0.06391(13) 0.0180(3) Uani d . 1 1
H H17A 0.7214 0.3439 -0.0093 0.022 Uiso calc R 1 1
C C18 0.83724(13) 0.33063(13) 0.16535(13) 0.0176(3) Uani d . 1 1
C C19 0.74746(14) 0.23032(14) 0.12384(13) 0.0196(3) Uani d . 1 1
H H19A 0.6732 0.2274 0.0855 0.024 Uiso calc R 1 1
C C20 0.76629(14) 0.13530(14) 0.13839(14) 0.0223(4) Uani d . 1 1
H H20A 0.7057 0.0667 0.1077 0.027 Uiso calc R 1 1
C C21 0.87245(15) 0.13869(15) 0.19716(14) 0.0240(4) Uani d . 1 1
H H21A 0.8844 0.0735 0.2077 0.029 Uiso calc R 1 1
C C22 0.96060(14) 0.23863(14) 0.24010(13) 0.0219(4) Uani d . 1 1
H H22A 1.0333 0.2419 0.2809 0.026 Uiso calc R 1 1
C C23 0.94465(14) 0.33354(14) 0.22467(13) 0.0191(3) Uani d . 1 1
H H23A 1.0065 0.4011 0.2542 0.023 Uiso calc R 1 1
C C24 0.77997(13) 0.52319(14) 0.04252(14) 0.0219(3) Uani d . 1 1
H H24A 0.7918 0.4971 -0.0401 0.026 Uiso calc R 1 1
H H24B 0.7266 0.5832 0.0685 0.026 Uiso calc R 1 1
C C25 0.90040(13) 0.56884(13) 0.11509(13) 0.0183(3) Uani d . 1 1
C C26 0.98614(14) 0.67053(13) 0.12592(13) 0.0186(3) Uani d . 1 1
C C27 1.09754(14) 0.70889(14) 0.19448(13) 0.0197(3) Uani d . 1 1
H H27A 1.1187 0.6675 0.2338 0.024 Uiso calc R 1 1
C C28 1.17650(14) 0.80617(13) 0.20528(13) 0.0196(3) Uani d . 1 1
H H28A 1.2511 0.8308 0.2524 0.023 Uiso calc R 1 1
C C29 1.14944(13) 0.86939(13) 0.14855(13) 0.0179(3) Uani d . 1 1
C C30 1.03849(14) 0.83051(14) 0.07968(13) 0.0209(3) Uani d . 1 1
H H30A 1.0178 0.8715 0.0398 0.025 Uiso calc R 1 1
C C31 0.95847(14) 0.73316(14) 0.06885(14) 0.0209(3) Uani d . 1 1
H H31A 0.8837 0.7087 0.0219 0.025 Uiso calc R 1 1
C C32 1.23501(14) 0.97374(13) 0.16014(13) 0.0181(3) Uani d . 1 1
C C33 1.36075(14) 0.98388(14) 0.18125(14) 0.0220(3) Uani d . 1 1
H H33A 1.3919 0.9235 0.1888 0.026 Uiso calc R 1 1
C C34 1.44036(15) 1.08082(14) 0.19126(14) 0.0251(4) Uani d . 1 1
H H34A 1.5256 1.0864 0.2057 0.030 Uiso calc R 1 1
C C35 1.39703(15) 1.16958(14) 0.18037(14) 0.0234(4) Uani d . 1 1
H H35A 1.4521 1.2358 0.1870 0.028 Uiso calc R 1 1
C C36 1.27214(15) 1.16119(14) 0.15967(13) 0.0224(4) Uani d . 1 1
H H36A 1.2415 1.2218 0.1522 0.027 Uiso calc R 1 1
C C37 1.19241(14) 1.06422(13) 0.14991(13) 0.0201(3) Uani d . 1 1
H H37A 1.1072 1.0592 0.1360 0.024 Uiso calc R 1 1
C C38 0.3130(2) -0.06576(16) -0.45170(16) 0.0404(5) Uani d . 1 1
H H38A 0.3075 -0.1126 -0.5359 0.061 Uiso calc R 1 1
H H38B 0.2310 -0.0552 -0.4264 0.061 Uiso calc R 1 1
H H38C 0.3501 -0.1061 -0.4156 0.061 Uiso calc R 1 1
O O2 0.76445(11) 0.69333(11) 0.43578(10) 0.0364(3) Uani d . 1 1
O O3 0.96457(11) 0.86884(11) 0.57046(11) 0.0367(3) Uani d . 1 1
C C39 0.98147(17) 0.75738(17) 0.48241(17) 0.0401(5) Uani d . 1 1
H H39A 1.0561 0.7364 0.5041 0.048 Uiso calc R 1 1
H H39B 0.9930 0.7615 0.4094 0.048 Uiso calc R 1 1
C C40 0.85522(17) 0.89691(16) 0.53937(16) 0.0361(5) Uani d . 1 1
H H40A 0.8634 0.9021 0.4665 0.043 Uiso calc R 1 1
H H40B 0.8421 0.9740 0.6004 0.043 Uiso calc R 1 1
C C41 0.74771(17) 0.80558(16) 0.52416(16) 0.0351(5) Uani d . 1 1
H H41A 0.7377 0.8024 0.5978 0.042 Uiso calc R 1 1
H H41B 0.6727 0.8265 0.5031 0.042 Uiso calc R 1 1
C C42 0.87401(17) 0.66411(16) 0.46398(16) 0.0378(5) Uani d . 1 1
H H42A 0.8874 0.5884 0.4007 0.045 Uiso calc R 1 1
H H42B 0.8663 0.6554 0.5350 0.045 Uiso calc R 1 1

loop_
_atom_site_aniso_label
_atom_site_aniso_U_11
_atom_site_aniso_U_22
_atom_site_aniso_U_33
_atom_site_aniso_U_12
_atom_site_aniso_U_13
_atom_site_aniso_U_23
O1 0.0427(7) 0.0263(7) 0.0191(6) 0.0054(6) 0.0009(5) 0.0065(5)
N1 0.0167(6) 0.0149(7) 0.0202(6) 0.0016(5) -0.0008(5) 0.0080(5)
N2 0.0162(6) 0.0163(7) 0.0170(6) 0.0032(5) 0.0013(5) 0.0069(5)
N3 0.0153(6) 0.0160(7) 0.0246(7) 0.0003(5) 0.0011(5) 0.0088(6)
N4 0.0140(6) 0.0191(7) 0.0273(7) 0.0002(5) -0.0017(5) 0.0132(6)
C1 0.0163(7) 0.0198(9) 0.0259(8) 0.0034(6) 0.0013(6) 0.0136(7)
C2 0.0231(8) 0.0262(9) 0.0220(8) 0.0059(7) 0.0047(6) 0.0151(7)
C3 0.0256(8) 0.0216(9) 0.0179(8) 0.0079(7) 0.0003(6) 0.0083(7)
C4 0.0226(8) 0.0172(9) 0.0263(9) -0.0004(7) -0.0014(7) 0.0096(7)
C5 0.0189(8) 0.0199(9) 0.0218(8) 0.0022(7) 0.0028(6) 0.0106(7)
C6 0.0145(7) 0.0175(8) 0.0203(8) 0.0050(6) 0.0014(6) 0.0106(6)
C7 0.0156(7) 0.0137(8) 0.0217(8) 0.0028(6) 0.0014(6) 0.0100(6)
C8 0.0205(8) 0.0140(8) 0.0228(8) 0.0036(6) 0.0047(6) 0.0089(6)
C9 0.0204(8) 0.0290(10) 0.0265(9) 0.0021(7) 0.0021(7) 0.0001(8)
C10 0.0207(9) 0.0380(12) 0.0366(11) 0.0014(8) 0.0081(8) -0.0019(9)
C11 0.0322(10) 0.0253(10) 0.0295(9) 0.0047(8) 0.0120(8) 0.0042(8)
C12 0.0335(10) 0.0344(11) 0.0215(9) 0.0075(8) 0.0031(7) 0.0083(8)
C13 0.0215(8) 0.0321(10) 0.0238(8) 0.0057(7) 0.0029(7) 0.0113(7)
C14 0.0142(7) 0.0174(8) 0.0222(8) 0.0014(6) -0.0015(6) 0.0091(6)
C16 0.0158(7) 0.0152(8) 0.0209(8) 0.0025(6) 0.0003(6) 0.0097(6)
C17 0.0143(7) 0.0190(8) 0.0210(8) 0.0022(6) 0.0005(6) 0.0098(6)
C18 0.0163(7) 0.0182(8) 0.0195(7) 0.0053(6) 0.0063(6) 0.0091(6)
C19 0.0152(7) 0.0210(9) 0.0229(8) 0.0043(6) 0.0035(6) 0.0101(7)
C20 0.0187(8) 0.0202(9) 0.0296(9) 0.0027(7) 0.0074(7) 0.0131(7)
C21 0.0249(8) 0.0235(9) 0.0314(9) 0.0097(7) 0.0093(7) 0.0174(8)
C22 0.0189(8) 0.0260(9) 0.0232(8) 0.0079(7) 0.0040(6) 0.0123(7)
C23 0.0160(7) 0.0194(8) 0.0209(8) 0.0022(6) 0.0017(6) 0.0087(7)
C24 0.0161(7) 0.0230(9) 0.0302(9) 0.0010(7) -0.0001(6) 0.0160(7)
C25 0.0155(7) 0.0179(8) 0.0215(8) 0.0040(6) 0.0038(6) 0.0087(7)
C26 0.0172(7) 0.0166(8) 0.0217(8) 0.0038(6) 0.0047(6) 0.0084(6)
C27 0.0202(8) 0.0189(8) 0.0220(8) 0.0050(7) 0.0031(6) 0.0108(7)
C28 0.0171(7) 0.0199(9) 0.0207(8) 0.0032(6) 0.0017(6) 0.0086(7)
C29 0.0177(7) 0.0157(8) 0.0193(8) 0.0041(6) 0.0054(6) 0.0069(6)
C30 0.0216(8) 0.0207(9) 0.0239(8) 0.0053(7) 0.0038(6) 0.0128(7)
C31 0.0171(8) 0.0223(9) 0.0239(8) 0.0029(7) 0.0016(6) 0.0115(7)
C32 0.0186(8) 0.0180(8) 0.0182(7) 0.0044(6) 0.0052(6) 0.0083(6)
C33 0.0210(8) 0.0206(9) 0.0281(9) 0.0043(7) 0.0037(7) 0.0141(7)
C34 0.0193(8) 0.0260(10) 0.0321(9) 0.0010(7) 0.0021(7) 0.0161(8)
C35 0.0248(8) 0.0200(9) 0.0257(8) -0.0012(7) 0.0039(7) 0.0122(7)
C36 0.0271(9) 0.0198(9) 0.0235(8) 0.0059(7) 0.0046(7) 0.0121(7)
C37 0.0203(8) 0.0193(9) 0.0211(8) 0.0052(7) 0.0045(6) 0.0092(7)
C38 0.0608(13) 0.0224(10) 0.0252(9) 0.0019(9) -0.0082(9) 0.0020(8)
O2 0.0327(7) 0.0361(8) 0.0291(7) 0.0064(6) -0.0089(5) 0.0057(6)
O3 0.0364(7) 0.0297(7) 0.0362(7) 0.0043(6) -0.0040(6) 0.0094(6)
C39 0.0332(10) 0.0365(12) 0.0410(11) 0.0121(9) 0.0018(9) 0.0083(9)
C40 0.0468(12) 0.0303(11) 0.0331(10) 0.0137(9) 0.0051(9) 0.0144(8)
C41 0.0347(10) 0.0378(12) 0.0301(10) 0.0136(9) 0.0029(8) 0.0113(9)
C42 0.0385(11) 0.0302(11) 0.0334(10) 0.0098(9) -0.0065(8) 0.0044(8)

loop_
_atom_type_symbol
_atom_type_description
_atom_type_scat_dispersion_real
_atom_type_scat_dispersion_imag
_atom_type_scat_source
C C 0.0033 0.0016 'International Tables Vol C Tables 4.2.6.8 and 6.1.1.4'
H H 0.0000 0.0000 'International Tables Vol C Tables 4.2.6.8 and 6.1.1.4'
N N 0.0061 0.0033 'International Tables Vol C Tables 4.2.6.8 and 6.1.1.4'
O O 0.0106 0.0060 'International Tables Vol C Tables 4.2.6.8 and 6.1.1.4'

loop_
_geom_angle_atom_site_label_1
_geom_angle_atom_site_label_2
_geom_angle_atom_site_label_3
_geom_angle
C3 O1 C38 117.32(14)
C7 N1 N2 104.59(11)
C14 N2 N1 111.88(12)
C14 N2 C8 127.59(12)
N1 N2 C8 120.51(12)
C25 N3 N4 108.93(12)
N3 N4 C18 118.82(12)
N3 N4 C17 112.63(12)
C18 N4 C17 123.26(12)
C2 C1 C6 121.03(15)
C2 C1 H1A 119.5
C6 C1 H1A 119.5
C1 C2 C3 120.01(15)
C1 C2 H2A 120.0
C3 C2 H2A 120.0
O1 C3 C4 124.08(15)
O1 C3 C2 116.11(15)
C4 C3 C2 119.81(14)
C3 C4 C5 119.56(15)
C3 C4 H4A 120.2
C5 C4 H4A 120.2
C4 C5 C6 121.54(15)
C4 C5 H5A 119.2
C6 C5 H5A 119.2
C5 C6 C1 118.01(14)
C5 C6 C7 120.63(14)
C1 C6 C7 121.35(14)
N1 C7 C16 111.38(13)
N1 C7 C6 120.78(13)
C16 C7 C6 127.78(13)
C9 C8 C13 120.04(15)
C9 C8 N2 120.04(14)
C13 C8 N2 119.92(14)
C8 C9 C10 119.15(16)
C8 C9 H9A 120.4
C10 C9 H9A 120.4
C11 C10 C9 121.42(17)
C11 C10 H10A 119.3
C9 C10 H10A 119.3
C10 C11 C12 118.80(17)
C10 C11 H11A 120.6
C12 C11 H11A 120.6
C11 C12 C13 120.78(16)
C11 C12 H12A 119.6
C13 C12 H12A 119.6
C8 C13 C12 119.80(16)
C8 C13 H13A 120.1
C12 C13 H13A 120.1
N2 C14 C16 107.22(13)
N2 C14 H14A 126.4
C16 C14 H14A 126.4
C14 C16 C7 104.93(13)
C14 C16 C17 126.23(13)
C7 C16 C17 128.84(14)
N4 C17 C16 111.32(12)
N4 C17 C24 101.74(11)
C16 C17 C24 114.11(13)
N4 C17 H17A 109.8
C16 C17 H17A 109.8
C24 C17 H17A 109.8
N4 C18 C19 121.16(13)
N4 C18 C23 120.34(14)
C19 C18 C23 118.50(14)
C20 C19 C18 120.32(14)
C20 C19 H19A 119.8
C18 C19 H19A 119.8
C19 C20 C21 120.92(15)
C19 C20 H20A 119.5
C21 C20 H20A 119.5
C22 C21 C20 118.89(15)
C22 C21 H21A 120.6
C20 C21 H21A 120.6
C23 C22 C21 121.12(14)
C23 C22 H22A 119.4
C21 C22 H22A 119.4
C22 C23 C18 120.22(15)
C22 C23 H23A 119.9
C18 C23 H23A 119.9
C25 C24 C17 102.30(12)
C25 C24 H24A 111.3
C17 C24 H24A 111.3
C25 C24 H24B 111.3
C17 C24 H24B 111.3
H24A C24 H24B 109.2
N3 C25 C26 121.97(13)
N3 C25 C24 114.21(14)
C26 C25 C24 123.81(14)
C31 C26 C27 118.09(15)
C31 C26 C25 120.55(14)
C27 C26 C25 121.35(14)
C28 C27 C26 120.61(15)
C28 C27 H27A 119.7
C26 C27 H27A 119.7
C27 C28 C29 121.66(14)
C27 C28 H28A 119.2
C29 C28 H28A 119.2
C28 C29 C30 117.60(15)
C28 C29 C32 121.40(13)
C30 C29 C32 121.00(14)
C31 C30 C29 121.07(15)
C31 C30 H30A 119.5
C29 C30 H30A 119.5
C30 C31 C26 120.98(14)
C30 C31 H31A 119.5
C26 C31 H31A 119.5
C37 C32 C33 118.08(14)
C37 C32 C29 121.07(13)
C33 C32 C29 120.85(14)
C34 C33 C32 120.74(15)
C34 C33 H33A 119.6
C32 C33 H33A 119.6
C35 C34 C33 120.60(15)
C35 C34 H34A 119.7
C33 C34 H34A 119.7
C34 C35 C36 119.48(15)
C34 C35 H35A 120.3
C36 C35 H35A 120.3
C37 C36 C35 119.91(15)
C37 C36 H36A 120.0
C35 C36 H36A 120.0
C36 C37 C32 121.18(14)
C36 C37 H37A 119.4
C32 C37 H37A 119.4
O1 C38 H38A 109.5
O1 C38 H38B 109.5
H38A C38 H38B 109.5
O1 C38 H38C 109.5
H38A C38 H38C 109.5
H38B C38 H38C 109.5
C42 O2 C41 109.84(13)
C39 O3 C40 108.80(13)
O3 C39 C42 111.51(16)
O3 C39 H39A 109.3
C42 C39 H39A 109.3
O3 C39 H39B 109.3
C42 C39 H39B 109.3
H39A C39 H39B 108.0
O3 C40 C41 110.58(15)
O3 C40 H40A 109.5
C41 C40 H40A 109.5
O3 C40 H40B 109.5
C41 C40 H40B 109.5
H40A C40 H40B 108.1
O2 C41 C40 110.46(15)
O2 C41 H41A 109.6
C40 C41 H41A 109.6
O2 C41 H41B 109.6
C40 C41 H41B 109.6
H41A C41 H41B 108.1
O2 C42 C39 110.73(16)
O2 C42 H42A 109.5
C39 C42 H42A 109.5
O2 C42 H42B 109.5
C39 C42 H42B 109.5
H42A C42 H42B 108.1

loop_
_geom_bond_atom_site_label_1
_geom_bond_atom_site_label_2
_geom_bond_distance
O1 C3 1.3672(18)
O1 C38 1.430(2)
N1 C7 1.3371(19)
N1 N2 1.3647(16)
N2 C14 1.3627(18)
N2 C8 1.4238(19)
N3 C25 1.2848(19)
N3 N4 1.3842(17)
N4 C18 1.3882(19)
N4 C17 1.4857(18)
C1 C2 1.386(2)
C1 C6 1.396(2)
C1 H1A 0.9500
C2 C3 1.391(2)
C2 H2A 0.9500
C3 C4 1.387(2)
C4 C5 1.389(2)
C4 H4A 0.9500
C5 C6 1.391(2)
C5 H5A 0.9500
C6 C7 1.479(2)
C7 C16 1.4185(19)
C8 C9 1.383(2)
C8 C13 1.386(2)
C9 C10 1.389(2)
C9 H9A 0.9500
C10 C11 1.379(2)
C10 H10A 0.9500
C11 C12 1.379(2)
C11 H11A 0.9500
C12 C13 1.387(2)
C12 H12A 0.9500
C13 H13A 0.9500
C14 C16 1.368(2)
C14 H14A 0.9500
C16 C17 1.499(2)
C17 C24 1.548(2)
C17 H17A 1.0000
C18 C19 1.398(2)
C18 C23 1.405(2)
C19 C20 1.383(2)
C19 H19A 0.9500
C20 C21 1.387(2)
C20 H20A 0.9500
C21 C22 1.384(2)
C21 H21A 0.9500
C22 C23 1.379(2)
C22 H22A 0.9500
C23 H23A 0.9500
C24 C25 1.508(2)
C24 H24A 0.9900
C24 H24B 0.9900
C25 C26 1.463(2)
C26 C31 1.397(2)
C26 C27 1.405(2)
C27 C28 1.380(2)
C27 H27A 0.9500
C28 C29 1.398(2)
C28 H28A 0.9500
C29 C30 1.403(2)
C29 C32 1.485(2)
C30 C31 1.387(2)
C30 H30A 0.9500
C31 H31A 0.9500
C32 C37 1.396(2)
C32 C33 1.398(2)
C33 C34 1.384(2)
C33 H33A 0.9500
C34 C35 1.383(2)
C34 H34A 0.9500
C35 C36 1.391(2)
C35 H35A 0.9500
C36 C37 1.386(2)
C36 H36A 0.9500
C37 H37A 0.9500
C38 H38A 0.9800
C38 H38B 0.9800
C38 H38C 0.9800
O2 C42 1.423(2)
O2 C41 1.431(2)
O3 C39 1.424(2)
O3 C40 1.428(2)
C39 C42 1.504(3)
C39 H39A 0.9900
C39 H39B 0.9900
C40 C41 1.498(3)
C40 H40A 0.9900
C40 H40B 0.9900
C41 H41A 0.9900
C41 H41B 0.9900
C42 H42A 0.9900
C42 H42B 0.9900

loop_
_geom_hbond_atom_site_label_D
_geom_hbond_atom_site_label_H
_geom_hbond_atom_site_label_A
_geom_hbond_site_symmetry_A
_geom_hbond_distance_DH
_geom_hbond_distance_HA
_geom_hbond_distance_DA
_geom_hbond_angle_DHA
_geom_hbond_publ_flag
C14 H14A O2 . 0.95 2.28 3.202(2) 164 yes
C41 H41B O1 2_665 0.99 2.54 3.344(3) 139 yes
C1 H1A Cg1 2_665 0.95 2.88 3.412(2) 117 yes
C33 H33A Cg3 2_765 0.95 2.79 3.6748(19) 155 yes
C35 H35A Cg1 1_665 0.95 2.82 3.684(2) 151 yes
C41 H41A Cg5 2_776 0.99 2.83 3.682(2) 145 yes

loop_
_geom_torsion_atom_site_label_1
_geom_torsion_atom_site_label_2
_geom_torsion_atom_site_label_3
_geom_torsion_atom_site_label_4
_geom_torsion
C7 N1 N2 C14 0.52(16)
C7 N1 N2 C8 179.51(13)
C25 N3 N4 C18 159.61(13)
C25 N3 N4 C17 4.42(17)
C6 C1 C2 C3 -0.8(2)
C38 O1 C3 C4 -9.0(2)
C38 O1 C3 C2 171.30(15)
C1 C2 C3 O1 -177.80(13)
C1 C2 C3 C4 2.5(2)
O1 C3 C4 C5 178.08(14)
C2 C3 C4 C5 -2.2(2)
C3 C4 C5 C6 0.3(2)
C4 C5 C6 C1 1.3(2)
C4 C5 C6 C7 -177.67(14)
C2 C1 C6 C5 -1.0(2)
C2 C1 C6 C7 177.92(13)
N2 N1 C7 C16 -0.51(16)
N2 N1 C7 C6 176.81(13)
C5 C6 C7 N1 -41.4(2)
C1 C6 C7 N1 139.67(15)
C5 C6 C7 C16 135.43(16)
C1 C6 C7 C16 -43.5(2)
C14 N2 C8 C9 171.24(16)
N1 N2 C8 C9 -7.6(2)
C14 N2 C8 C13 -8.6(2)
N1 N2 C8 C13 172.64(14)
C13 C8 C9 C10 -0.4(3)
N2 C8 C9 C10 179.84(17)
C8 C9 C10 C11 0.1(3)
C9 C10 C11 C12 0.3(3)
C10 C11 C12 C13 -0.4(3)
C9 C8 C13 C12 0.3(3)
N2 C8 C13 C12 -179.93(15)
C11 C12 C13 C8 0.1(3)
N1 N2 C14 C16 -0.34(17)
C8 N2 C14 C16 -179.23(14)
N2 C14 C16 C7 0.01(16)
N2 C14 C16 C17 -179.81(14)
N1 C7 C16 C14 0.32(17)
C6 C7 C16 C14 -176.76(15)
N1 C7 C16 C17 -179.86(14)
C6 C7 C16 C17 3.1(3)
N3 N4 C17 C16 -126.06(13)
C18 N4 C17 C16 80.03(18)
N3 N4 C17 C24 -4.11(16)
C18 N4 C17 C24 -158.03(14)
C14 C16 C17 N4 33.7(2)
C7 C16 C17 N4 -146.12(15)
C14 C16 C17 C24 -80.80(19)
C7 C16 C17 C24 99.41(18)
N3 N4 C18 C19 -166.93(14)
C17 N4 C18 C19 -14.5(2)
N3 N4 C18 C23 12.6(2)
C17 N4 C18 C23 164.99(14)
N4 C18 C19 C20 177.71(14)
C23 C18 C19 C20 -1.8(2)
C18 C19 C20 C21 1.9(2)
C19 C20 C21 C22 -0.8(2)
C20 C21 C22 C23 -0.4(2)
C21 C22 C23 C18 0.5(2)
N4 C18 C23 C22 -178.93(14)
C19 C18 C23 C22 0.6(2)
N4 C17 C24 C25 2.31(15)
C16 C17 C24 C25 122.30(13)
N4 N3 C25 C26 176.31(13)
N4 N3 C25 C24 -2.69(18)
C17 C24 C25 N3 0.08(18)
C17 C24 C25 C26 -178.90(14)
N3 C25 C26 C31 -177.90(15)
C24 C25 C26 C31 1.0(2)
N3 C25 C26 C27 1.4(2)
C24 C25 C26 C27 -179.69(15)
C31 C26 C27 C28 0.4(2)
C25 C26 C27 C28 -178.92(14)
C26 C27 C28 C29 -0.4(2)
C27 C28 C29 C30 0.0(2)
C27 C28 C29 C32 -179.76(14)
C28 C29 C30 C31 0.3(2)
C32 C29 C30 C31 -179.95(14)
C29 C30 C31 C26 -0.2(2)
C27 C26 C31 C30 -0.1(2)
C25 C26 C31 C30 179.22(15)
C28 C29 C32 C37 -151.41(15)
C30 C29 C32 C37 28.8(2)
C28 C29 C32 C33 28.8(2)
C30 C29 C32 C33 -150.93(15)
C37 C32 C33 C34 -0.2(2)
C29 C32 C33 C34 179.57(15)
C32 C33 C34 C35 -0.1(3)
C33 C34 C35 C36 0.3(2)
C34 C35 C36 C37 -0.1(2)
C35 C36 C37 C32 -0.2(2)
C33 C32 C37 C36 0.4(2)
C29 C32 C37 C36 -179.42(14)
C40 O3 C39 C42 -57.7(2)
C39 O3 C40 C41 58.7(2)
C42 O2 C41 C40 57.6(2)
O3 C40 C41 O2 -59.5(2)
C41 O2 C42 C39 -56.2(2)
O3 C39 C42 O2 57.3(2)
